data_4110289
loop_
_publ_author_name
'Masaki Kawano'
'Takehide Kawamichi'
'Tsuyoshi Haneda'
'Takahiro Kojima'
'Makoto Fujita'

_publ_contact_author 'Masaki Kawano'
_publ_contact_author_email mkawano@appchem.t.u-tokyo.ac.jp
_publ_section_title
;
 The Modular Synthesis of Functional Porous Coordination Networks
;
_journal_name_full 'Journal of the American Chemical Society'
_journal_page_first 15418
_journal_page_last 15419
_journal_paper_doi 10.1021/ja0752540
_journal_volume 129
_journal_year 2007
_chemical_formula_sum 'C79 H60 I6 N16 O10 Zn3'
_chemical_formula_weight 2350.94
_chemical_name_systematic
;
 ?
;
_space_group_IT_number 61
_symmetry_cell_setting orthorhombic
_symmetry_space_group_name_Hall '-P 2ac 2ab'
_symmetry_space_group_name_H-M 'P b c a'
_atom_sites_solution_hydrogens geom
_atom_sites_solution_primary direct
_atom_sites_solution_secondary difmap
_audit_creation_method SHELXL-97
_cell_angle_alpha 90.00
_cell_angle_beta 90.00
_cell_angle_gamma 90.00
_cell_formula_units_Z 8
_cell_length_a 27.123(4)
_cell_length_b 13.6817(18)
_cell_length_c 45.995(6)
_cell_measurement_reflns_used 1022
_cell_measurement_temperature 90(2)
_cell_measurement_theta_max 25.761
_cell_measurement_theta_min 2.759
_cell_volume 17068(4)
_computing_cell_refinement 'Bruker SMART'
_computing_data_collection 'Bruker SMART'
_computing_data_reduction 'Bruker SHELXTL'
_computing_molecular_graphics 'Bruker XSHELL'
_computing_publication_material 'Bruker SHELXTL'
_computing_structure_refinement 'SHELXL-97 (Sheldrick, 1997)'
_computing_structure_solution 'SHELXS-97 (Sheldrick, 1990)'
_diffrn_ambient_temperature 90(2)
_diffrn_measured_fraction_theta_full 0.994
_diffrn_measured_fraction_theta_max 0.994
_diffrn_measurement_device_type 'Bruker SMART CCD area detector system'
_diffrn_measurement_method omega_scan
_diffrn_radiation_monochromator graphite
_diffrn_radiation_source 'fine-focus sealed tube'
_diffrn_radiation_type MoK\a
_diffrn_radiation_wavelength 0.71073
_diffrn_reflns_av_R_equivalents 0.1047
_diffrn_reflns_av_sigmaI/netI 0.0583
_diffrn_reflns_limit_h_max 37
_diffrn_reflns_limit_h_min -38
_diffrn_reflns_limit_k_max 18
_diffrn_reflns_limit_k_min -19
_diffrn_reflns_limit_l_max 63
_diffrn_reflns_limit_l_min -64
_diffrn_reflns_number 248570
_diffrn_reflns_theta_full 30.08
_diffrn_reflns_theta_max 30.08
_diffrn_reflns_theta_min 1.72
_diffrn_standards_decay_% none
_exptl_absorpt_coefficient_mu 3.072
_exptl_absorpt_correction_T_max 0.8615
_exptl_absorpt_correction_T_min 0.3386
_exptl_absorpt_correction_type multi-scan
_exptl_absorpt_process_details SADABS
_exptl_crystal_colour yellow
_exptl_crystal_density_diffrn 1.830
_exptl_crystal_description needle
_exptl_crystal_F_000 9072
_exptl_crystal_size_max 0.45
_exptl_crystal_size_mid 0.10
_exptl_crystal_size_min 0.05
_refine_diff_density_max 0.935
_refine_diff_density_min -0.598
_refine_diff_density_rms 0.137
_refine_ls_extinction_method none
_refine_ls_goodness_of_fit_ref 1.030
_refine_ls_hydrogen_treatment constr
_refine_ls_matrix_type full
_refine_ls_number_parameters 1117
_refine_ls_number_reflns 24916
_refine_ls_number_restraints 36
_refine_ls_restrained_S_all 1.030
_refine_ls_R_factor_all 0.0811
_refine_ls_R_factor_gt 0.0382
_refine_ls_shift/su_max 0.003
_refine_ls_shift/su_mean 0.000
_refine_ls_structure_factor_coef Fsqd
_refine_ls_weighting_details 'calc w=1/[\s^2^(Fo^2^)+(0.0282P)^2^+29.8318P] where P=(Fo^2^+2Fc^2^)/3'
_refine_ls_weighting_scheme calc
_refine_ls_wR_factor_gt 0.0742
_refine_ls_wR_factor_ref 0.0867
_reflns_number_gt 16726
_reflns_number_total 24916
_reflns_threshold_expression >2sigma(I)
_cod_data_source_file ja0752540-file002_2.cif
_cod_data_source_block 1hydroxy_3c
_cod_database_code 4110289

loop_
_symmetry_equiv_pos_as_xyz
'x, y, z'
'-x+1/2, -y, z+1/2'
'-x, y+1/2, -z+1/2'
'x+1/2, -y+1/2, -z'
'-x, -y, -z'
'x-1/2, y, -z-1/2'
'x, -y-1/2, z-1/2'
'-x-1/2, y-1/2, z'

loop_
_atom_site_label
_atom_site_type_symbol
_atom_site_fract_x
_atom_site_fract_y
_atom_site_fract_z
_atom_site_U_iso_or_equiv
_atom_site_adp_type
_atom_site_occupancy
_atom_site_symmetry_multiplicity
_atom_site_calc_flag
_atom_site_refinement_flags
_atom_site_disorder_assembly
_atom_site_disorder_group
Zn1 Zn 0.048203(15) 1.14066(3) 0.070361(9) 0.01848(9) Uani 1 1 d . . .
Zn2 Zn 0.533279(15) 1.14566(3) 0.093696(9) 0.02011(9) Uani 1 1 d . . .
Zn3 Zn 0.250898(16) 0.84403(3) 0.310981(9) 0.01877(9) Uani 1 1 d . . .
I1 I -0.018744(9) 1.04578(2) 0.096878(6) 0.02824(6) Uani 1 1 d . . .
I2 I 0.047670(10) 1.324250(18) 0.061122(6) 0.02993(6) Uani 1 1 d . . .
I3 I 0.521479(10) 1.23233(2) 0.045063(6) 0.03316(7) Uani 1 1 d . . .
I4 I 0.578795(11) 1.22460(2) 0.135786(7) 0.03917(7) Uani 1 1 d . . .
I5 I 0.304052(10) 0.691534(18) 0.303778(6) 0.02768(6) Uani 1 1 d . . .
I6 I 0.158899(10) 0.83151(2) 0.321673(6) 0.03120(6) Uani 1 1 d . . .
C1 C 0.19362(14) 1.1239(3) -0.13438(8) 0.0229(8) Uani 1 1 d . . .
H1 H 0.1935 1.1933 -0.1341 0.027 Uiso 1 1 calc R . .
C2 C 0.17244(14) 1.0745(3) -0.11158(8) 0.0238(8) Uani 1 1 d . . .
H2 H 0.1581 1.1095 -0.0959 0.029 Uiso 1 1 calc R . .
C3 C 0.21391(15) 0.9794(3) -0.15728(8) 0.0266(9) Uani 1 1 d . . .
H3 H 0.2283 0.9461 -0.1733 0.032 Uiso 1 1 calc R . .
C4 C 0.19318(14) 0.9252(3) -0.13518(8) 0.0224(8) Uani 1 1 d . . .
H4 H 0.1933 0.8558 -0.1360 0.027 Uiso 1 1 calc R . .
C5 C 0.17217(13) 0.9731(3) -0.11166(8) 0.0188(7) Uani 1 1 d . . .
C6 C 0.14912(13) 0.9177(3) -0.08767(8) 0.0190(7) Uani 1 1 d . . .
C7 C 0.07125(14) 0.5512(3) -0.10787(8) 0.0228(8) Uani 1 1 d . . .
H7 H 0.0645 0.5293 -0.1271 0.027 Uiso 1 1 calc R . .
C8 C 0.08859(14) 0.6450(3) -0.10385(8) 0.0226(8) Uani 1 1 d . . .
H8 H 0.0939 0.6866 -0.1201 0.027 Uiso 1 1 calc R . .
C9 C 0.07369(14) 0.5209(3) -0.05869(8) 0.0223(8) Uani 1 1 d . . .
H9 H 0.0692 0.4770 -0.0429 0.027 Uiso 1 1 calc R . .
C10 C 0.09043(15) 0.6143(3) -0.05301(8) 0.0240(8) Uani 1 1 d . . .
H10 H 0.0966 0.6346 -0.0336 0.029 Uiso 1 1 calc R . .
C11 C 0.09817(13) 0.6780(3) -0.07589(8) 0.0190(7) Uani 1 1 d . . .
C12 C 0.11440(13) 0.7797(3) -0.07088(8) 0.0198(7) Uani 1 1 d . . .
C13 C 0.05161(14) 0.9770(3) 0.02718(8) 0.0213(7) Uani 1 1 d . . .
H13 H 0.0303 0.9464 0.0408 0.026 Uiso 1 1 calc R . .
C14 C 0.06720(13) 0.9240(3) 0.00349(8) 0.0214(8) Uani 1 1 d . . .
H14 H 0.0566 0.8584 0.0008 0.026 Uiso 1 1 calc R . .
C15 C 0.09461(15) 1.1131(3) 0.01222(8) 0.0237(8) Uani 1 1 d . . .
H15 H 0.1037 1.1795 0.0151 0.028 Uiso 1 1 calc R . .
C16 C 0.11247(16) 1.0647(3) -0.01217(8) 0.0276(9) Uani 1 1 d . . .
H16 H 0.1336 1.0971 -0.0256 0.033 Uiso 1 1 calc R . .
C17 C 0.09888(13) 0.9683(3) -0.01652(8) 0.0194(7) Uani 1 1 d . . .
C18 C 0.11559(13) 0.9143(3) -0.04289(8) 0.0197(7) Uani 1 1 d . . .
C21 C 0.10897(13) 1.0830(3) 0.12178(8) 0.0195(7) Uani 1 1 d . . .
H21 H 0.0774 1.0729 0.1302 0.023 Uiso 1 1 calc R . .
C22 C 0.15009(13) 1.0683(3) 0.13861(8) 0.0193(7) Uani 1 1 d . . .
H22 H 0.1467 1.0501 0.1584 0.023 Uiso 1 1 calc R . .
C23 C 0.15673(14) 1.1226(3) 0.08202(8) 0.0213(7) Uani 1 1 d . . .
H23 H 0.1590 1.1419 0.0622 0.026 Uiso 1 1 calc R . .
C24 C 0.19951(13) 1.1075(3) 0.09739(8) 0.0197(7) Uani 1 1 d . . .
H24 H 0.2306 1.1158 0.0882 0.024 Uiso 1 1 calc R . .
C25 C 0.19678(13) 1.0801(2) 0.12646(7) 0.0161(7) Uani 1 1 d . . .
C26 C 0.24150(13) 1.0644(2) 0.14406(7) 0.0160(7) Uani 1 1 d . . .
C27 C 0.42535(13) 1.1063(3) 0.09438(8) 0.0223(8) Uani 1 1 d . . .
H27 H 0.4289 1.1178 0.0741 0.027 Uiso 1 1 calc R . .
C28 C 0.37881(14) 1.0907(3) 0.10535(8) 0.0208(7) Uani 1 1 d . . .
H28 H 0.3509 1.0919 0.0929 0.025 Uiso 1 1 calc R . .
C29 C 0.46063(14) 1.0862(3) 0.13942(8) 0.0256(8) Uani 1 1 d . . .
H29 H 0.4893 1.0838 0.1512 0.031 Uiso 1 1 calc R . .
C30 C 0.41575(14) 1.0693(3) 0.15210(8) 0.0245(8) Uani 1 1 d . . .
H30 H 0.4135 1.0552 0.1723 0.029 Uiso 1 1 calc R . .
C31 C 0.37336(13) 1.0730(2) 0.13500(7) 0.0167(7) Uani 1 1 d . . .
C32 C 0.32400(13) 1.0609(2) 0.14810(7) 0.0163(7) Uani 1 1 d . . .
C33 C 0.30457(14) 0.9333(3) 0.26186(8) 0.0240(8) Uani 1 1 d . . .
H33 H 0.3324 0.9135 0.2729 0.029 Uiso 1 1 calc R . .
C34 C 0.31188(14) 0.9680(3) 0.23394(8) 0.0224(8) Uani 1 1 d . . .
H34 H 0.3441 0.9720 0.2260 0.027 Uiso 1 1 calc R . .
C35 C 0.22089(14) 0.9583(3) 0.25876(8) 0.0195(7) Uani 1 1 d . . .
H35 H 0.1892 0.9568 0.2676 0.023 Uiso 1 1 calc R . .
C36 C 0.22512(13) 0.9932(3) 0.23079(8) 0.0194(7) Uani 1 1 d . . .
H36 H 0.1968 1.0147 0.2205 0.023 Uiso 1 1 calc R . .
C37 C 0.27116(13) 0.9967(2) 0.21783(7) 0.0164(7) Uani 1 1 d . . .
C38 C 0.27663(13) 1.0268(2) 0.18706(7) 0.0160(7) Uani 1 1 d . . .
N1 N 0.21457(11) 1.0777(2) -0.15706(6) 0.0207(6) Uani 1 1 d . . .
N2 N 0.06359(11) 0.4900(2) -0.08559(6) 0.0192(6) Uani 1 1 d . . .
N3 N 0.06514(11) 1.0702(2) 0.03187(6) 0.0191(6) Uani 1 1 d . . .
N4 N 0.13698(11) 0.8248(2) -0.09287(7) 0.0208(6) Uani 1 1 d . . .
N5 N 0.10336(11) 0.8200(2) -0.04510(6) 0.0199(6) Uani 1 1 d . . .
N6 N 0.13945(11) 0.9664(2) -0.06296(6) 0.0202(6) Uani 1 1 d . . .
N21 N 0.11172(11) 1.1110(2) 0.09387(6) 0.0173(6) Uani 1 1 d . . .
N22 N 0.46583(11) 1.1061(2) 0.11110(7) 0.0195(6) Uani 1 1 d . . .
N23 N 0.25959(11) 0.9265(2) 0.27401(6) 0.0184(6) Uani 1 1 d . . .
N24 N 0.28513(11) 1.0758(2) 0.13104(6) 0.0168(6) Uani 1 1 d . . .
N25 N 0.32203(11) 1.0361(2) 0.17656(6) 0.0166(6) Uani 1 1 d . . .
N26 N 0.23486(11) 1.0407(2) 0.17199(6) 0.0168(6) Uani 1 1 d . . .
C101 C 0.26280(15) 0.8081(3) 0.15034(9) 0.0265(8) Uani 1 1 d . A 1
C102 C 0.31579(16) 0.8128(3) 0.14978(9) 0.0298(9) Uani 1 1 d . A 1
C103 C 0.34100(16) 0.8349(3) 0.12486(9) 0.0296(9) Uani 1 1 d . A 1
H103 H 0.3760 0.8361 0.1251 0.036 Uiso 1 1 calc R A 1
C104 C 0.31625(17) 0.8556(3) 0.09930(9) 0.0315(9) Uani 1 1 d . A 1
H104 H 0.3341 0.8713 0.0822 0.038 Uiso 1 1 calc R A 1
C105 C 0.26530(16) 0.8532(3) 0.09887(9) 0.0306(9) Uani 1 1 d . A 1
H105 H 0.2484 0.8677 0.0813 0.037 Uiso 1 1 calc R A 1
C106 C 0.23797(15) 0.8300(3) 0.12384(8) 0.0240(8) Uani 1 1 d . A 1
C107 C 0.18405(15) 0.8295(3) 0.12289(9) 0.0250(8) Uani 1 1 d . A 1
C108 C 0.15847(17) 0.8466(3) 0.09647(10) 0.0327(9) Uani 1 1 d . A 1
H108 H 0.1767 0.8553 0.0790 0.039 Uiso 1 1 calc R A 1
C109 C 0.10796(18) 0.8508(3) 0.09556(11) 0.0383(11) Uani 1 1 d . A 1
H109 H 0.0916 0.8627 0.0776 0.046 Uiso 1 1 calc R A 1
C110 C 0.08072(17) 0.8376(3) 0.12088(11) 0.0387(11) Uani 1 1 d . A 1
H110 H 0.0458 0.8410 0.1203 0.046 Uiso 1 1 calc R A 1
C111 C 0.10422(16) 0.8198(3) 0.14648(10) 0.0324(9) Uani 1 1 d . A 1
H111 H 0.0852 0.8109 0.1636 0.039 Uiso 1 1 calc R A 1
C112 C 0.15637(15) 0.8142(3) 0.14824(9) 0.0262(8) Uani 1 1 d . A 1
C113 C 0.18197(16) 0.7913(3) 0.17540(9) 0.0266(9) Uani 1 1 d . A 1
C114 C 0.15407(18) 0.7707(3) 0.20087(9) 0.0341(10) Uani 1 1 d . A 1
H114 H 0.1191 0.7754 0.2002 0.041 Uiso 1 1 calc R A 1
C115 C 0.17663(19) 0.7441(3) 0.22653(9) 0.0366(11) Uani 1 1 d . A 1
H115 H 0.1576 0.7314 0.2434 0.044 Uiso 1 1 calc R A 1
C116 C 0.22778(18) 0.7360(3) 0.22731(9) 0.0345(10) Uani 1 1 d . A 1
H116 H 0.2436 0.7170 0.2448 0.041 Uiso 1 1 calc R A 1
C117 C 0.25556(17) 0.7551(3) 0.20317(9) 0.0310(9) Uani 1 1 d . A 1
H117 H 0.2904 0.7482 0.2043 0.037 Uiso 1 1 calc R A 1
C118 C 0.23410(16) 0.7850(3) 0.17661(8) 0.0270(9) Uani 1 1 d . A 1
O101 O 0.34231(12) 0.7943(2) 0.17483(7) 0.0388(7) Uani 1 1 d . A 1
H101 H 0.3815(18) 0.813(3) 0.1701(10) 0.042(13) Uiso 1 1 d . B 1
C201 C 0.2230(4) -0.0366(10) 0.4336(3) 0.045(2) Uani 0.700(7) 1 d P C 1
C202 C 0.2280(4) 0.0342(11) 0.4534(3) 0.064(3) Uani 0.700(7) 1 d P C 1
H202 H 0.2425 0.0227 0.4718 0.077 Uiso 0.700(7) 1 calc PR C 1
C203 C 0.2110(5) 0.1247(10) 0.4453(3) 0.084(4) Uani 0.700(7) 1 d P C 1
H203 H 0.2146 0.1780 0.4584 0.101 Uiso 0.700(7) 1 calc PR C 1
C204 C 0.1890(7) 0.1399(13) 0.4191(4) 0.076(5) Uani 0.700(7) 1 d P C 1
H204 H 0.1760 0.2028 0.4149 0.092 Uiso 0.700(7) 1 calc PR C 1
C205 C 0.1851(7) 0.0691(12) 0.3993(5) 0.060(5) Uani 0.700(7) 1 d P C 1
H205 H 0.1715 0.0825 0.3807 0.072 Uiso 0.700(7) 1 calc PR C 1
C206 C 0.2008(6) -0.0219(13) 0.4060(4) 0.057(4) Uani 0.700(7) 1 d P C 1
H206 H 0.1971 -0.0744 0.3927 0.068 Uiso 0.700(7) 1 calc PR C 1
N201 N 0.2388(2) -0.1350(6) 0.4409(2) 0.065(2) Uani 0.700(7) 1 d P C 1
O201 O 0.2648(6) -0.1447(15) 0.4631(3) 0.090(5) Uani 0.700(7) 1 d P C 1
O202 O 0.2277(3) -0.2007(6) 0.4242(2) 0.112(3) Uani 0.700(7) 1 d P C 1
C211 C 0.2382(7) -0.0123(17) 0.4442(5) 0.036(5) Uani 0.300(7) 1 d PU C 2
C212 C 0.2249(7) 0.0776(19) 0.4409(5) 0.038(4) Uani 0.300(7) 1 d PU C 2
H212 H 0.2319 0.1252 0.4554 0.045 Uiso 0.300(7) 1 calc PR C 2
C213 C 0.1980(12) 0.104(2) 0.4137(9) 0.049(7) Uani 0.300(7) 1 d PU C 2
H213 H 0.1900 0.1699 0.4090 0.059 Uiso 0.300(7) 1 calc PR C 2
C214 C 0.1854(13) 0.027(3) 0.3957(9) 0.046(8) Uani 0.300(7) 1 d PU C 2
H214 H 0.1639 0.0386 0.3798 0.055 Uiso 0.300(7) 1 calc PR C 2
C215 C 0.2019(13) -0.060(3) 0.4000(8) 0.045(7) Uani 0.300(7) 1 d PU C 2
H215 H 0.1969 -0.1085 0.3855 0.054 Uiso 0.300(7) 1 calc PR C 2
C216 C 0.2254(6) -0.0834(17) 0.4240(4) 0.036(5) Uani 0.300(7) 1 d PU C 2
H216 H 0.2337 -0.1497 0.4275 0.044 Uiso 0.300(7) 1 calc PR C 2
N211 N 0.2693(4) -0.0425(10) 0.4698(3) 0.034(3) Uani 0.300(7) 1 d P C 2
O211 O 0.2832(4) 0.0210(8) 0.4858(2) 0.040(3) Uani 0.300(7) 1 d P C 2
O212 O 0.2764(11) -0.134(2) 0.4731(6) 0.054(7) Uani 0.300(7) 1 d P C 2
C221 C 0.2967(2) 0.1761(5) 0.02502(10) 0.0554(15) Uani 1 1 d . D 3
C222 C 0.2836(2) 0.0811(5) 0.02754(11) 0.0608(17) Uani 1 1 d . D 3
H222 H 0.2498 0.0631 0.0291 0.073 Uiso 1 1 calc R D 3
C223 C 0.3194(3) 0.0123(5) 0.02774(12) 0.069(2) Uani 1 1 d . D 3
H223 H 0.3109 -0.0548 0.0295 0.082 Uiso 1 1 calc R D 3
C224 C 0.3686(3) 0.0396(6) 0.02530(11) 0.073(2) Uani 1 1 d . D 3
H224 H 0.3938 -0.0087 0.0254 0.088 Uiso 1 1 calc R D 3
C225 C 0.3808(2) 0.1375(6) 0.02278(10) 0.0598(17) Uani 1 1 d . D 3
H225 H 0.4143 0.1570 0.0213 0.072 Uiso 1 1 calc R D 3
C226 C 0.3443(2) 0.2056(4) 0.02240(10) 0.0535(15) Uani 1 1 d . D 3
H226 H 0.3520 0.2730 0.0203 0.064 Uiso 1 1 calc R D 3
N221 N 0.2568(3) 0.2549(6) 0.02471(12) 0.090(2) Uani 1 1 d . D 3
O221 O 0.2159(3) 0.2268(7) 0.02779(13) 0.154(4) Uani 1 1 d . D 3
O222 O 0.2717(4) 0.3380(5) 0.02037(15) 0.145(3) Uani 1 1 d . D 3
C231 C 0.56056(17) -0.0059(4) 0.23374(11) 0.0416(11) Uani 1 1 d . E 4
C232 C 0.5623(2) -0.0496(4) 0.26095(12) 0.0493(13) Uani 1 1 d . E 4
H232 H 0.5521 -0.1153 0.2637 0.059 Uiso 1 1 calc R E 4
C233 C 0.5794(2) 0.0053(4) 0.28368(12) 0.0541(14) Uani 1 1 d . E 4
H233 H 0.5814 -0.0229 0.3025 0.065 Uiso 1 1 calc R E 4
C234 C 0.5937(2) 0.1005(4) 0.27968(13) 0.0536(14) Uani 1 1 d . E 4
H234 H 0.6046 0.1380 0.2958 0.064 Uiso 1 1 calc R E 4
C235 C 0.5925(2) 0.1419(4) 0.25238(13) 0.0595(15) Uani 1 1 d . E 4
H235 H 0.6030 0.2075 0.2497 0.071 Uiso 1 1 calc R E 4
C236 C 0.5758(2) 0.0877(4) 0.22856(12) 0.0507(13) Uani 1 1 d . E 4
H236 H 0.5750 0.1149 0.2096 0.061 Uiso 1 1 calc R E 4
N231 N 0.53930(17) -0.0618(3) 0.20917(10) 0.0489(11) Uani 1 1 d . E 4
O231 O 0.51912(17) -0.1419(3) 0.21501(9) 0.0649(11) Uani 1 1 d . E 4
O232 O 0.54121(15) -0.0257(3) 0.18476(8) 0.0592(10) Uani 1 1 d . E 4
C241 C 0.43663(16) 0.0559(4) 0.26969(10) 0.0371(10) Uani 1 1 d . F 5
C242 C 0.43799(18) -0.0439(4) 0.27293(11) 0.0443(12) Uani 1 1 d . F 5
H242 H 0.4427 -0.0855 0.2566 0.053 Uiso 1 1 calc R F 5
C243 C 0.43235(19) -0.0824(4) 0.30066(11) 0.0461(12) Uani 1 1 d . F 5
H243 H 0.4336 -0.1511 0.3035 0.055 Uiso 1 1 calc R F 5
C244 C 0.42500(19) -0.0215(4) 0.32411(11) 0.0444(12) Uani 1 1 d . F 5
H244 H 0.4211 -0.0484 0.3430 0.053 Uiso 1 1 calc R F 5
C245 C 0.4233(2) 0.0780(4) 0.32031(11) 0.0518(13) Uani 1 1 d . F 5
H245 H 0.4180 0.1193 0.3366 0.062 Uiso 1 1 calc R F 5
C246 C 0.4292(2) 0.1188(4) 0.29283(11) 0.0479(13) Uani 1 1 d . F 5
H246 H 0.4282 0.1876 0.2901 0.057 Uiso 1 1 calc R F 5
N241 N 0.44327(15) 0.0967(4) 0.24056(9) 0.0490(11) Uani 1 1 d . F 5
O241 O 0.44584(15) 0.0379(4) 0.21995(8) 0.0677(12) Uani 1 1 d . F 5
O242 O 0.44657(16) 0.1858(3) 0.23807(9) 0.0686(12) Uani 1 1 d . F 5
C301 C 0.4751(2) 0.7790(6) 0.15169(15) 0.080(2) Uani 1 1 d . . .
H302 H 0.5060 0.8156 0.1534 0.096 Uiso 1 1 calc R . .
H303 H 0.4613 0.7885 0.1322 0.096 Uiso 1 1 calc R . .
H304 H 0.4816 0.7093 0.1548 0.096 Uiso 1 1 calc R . .
O301 O 0.44173(13) 0.8123(3) 0.17245(8) 0.0566(10) Uani 1 1 d . . .
H301 H 0.466(3) 0.829(6) 0.196(2) 0.15(3) Uiso 1 1 d . . .

loop_
_atom_site_aniso_label
_atom_site_aniso_U_11
_atom_site_aniso_U_22
_atom_site_aniso_U_33
_atom_site_aniso_U_23
_atom_site_aniso_U_13
_atom_site_aniso_U_12
Zn1 0.0184(2) 0.0212(2) 0.0158(2) -0.00087(16) -0.00016(16) 0.00232(16)
Zn2 0.0181(2) 0.0173(2) 0.0249(2) 0.00041(17) 0.00210(17) 0.00156(16)
Zn3 0.0227(2) 0.0200(2) 0.01362(19) 0.00183(16) -0.00192(16) -0.00348(16)
I1 0.01983(11) 0.03820(14) 0.02669(13) 0.00381(11) 0.00199(10) -0.00043(11)
I2 0.03190(14) 0.02140(12) 0.03649(15) 0.00121(11) 0.00236(11) 0.00558(10)
I3 0.03345(14) 0.02975(14) 0.03629(15) 0.01599(12) 0.00814(12) 0.00694(11)
I4 0.03593(16) 0.03777(16) 0.04380(18) -0.01360(13) -0.00569(13) -0.01002(13)
I5 0.03283(14) 0.02118(12) 0.02902(13) -0.00149(10) -0.00280(11) 0.00074(10)
I6 0.02382(13) 0.04360(16) 0.02619(13) 0.01068(11) 0.00228(10) -0.00514(11)
C1 0.030(2) 0.0177(17) 0.0209(19) -0.0025(14) 0.0072(16) 0.0001(15)
C2 0.032(2) 0.0186(18) 0.0213(19) -0.0049(14) 0.0110(16) 0.0012(15)
C3 0.037(2) 0.0210(19) 0.022(2) -0.0074(15) 0.0100(17) -0.0004(16)
C4 0.0276(19) 0.0160(17) 0.0235(19) -0.0030(14) 0.0056(16) -0.0017(14)
C5 0.0186(17) 0.0193(17) 0.0186(18) -0.0001(14) 0.0009(14) 0.0003(14)
C6 0.0209(18) 0.0194(17) 0.0167(17) -0.0006(13) -0.0002(14) -0.0022(14)
C7 0.029(2) 0.0208(18) 0.0189(18) -0.0025(14) -0.0014(15) -0.0070(15)
C8 0.030(2) 0.0196(18) 0.0180(18) 0.0027(14) -0.0004(15) -0.0036(15)
C9 0.0272(19) 0.0197(18) 0.0200(19) 0.0028(14) -0.0015(15) -0.0029(15)
C10 0.036(2) 0.0202(18) 0.0155(18) -0.0004(14) -0.0039(15) -0.0030(16)
C11 0.0164(16) 0.0177(17) 0.0230(18) -0.0018(14) 0.0002(14) -0.0005(13)
C12 0.0207(18) 0.0184(17) 0.0202(18) -0.0017(14) -0.0012(14) 0.0014(14)
C13 0.0231(18) 0.0235(18) 0.0174(18) 0.0025(14) 0.0020(15) -0.0002(15)
C14 0.0228(18) 0.0184(17) 0.0231(19) 0.0002(14) 0.0000(15) -0.0032(14)
C15 0.034(2) 0.0179(18) 0.0189(18) 0.0000(14) 0.0057(16) -0.0033(15)
C16 0.039(2) 0.0219(19) 0.021(2) -0.0007(15) 0.0082(17) -0.0071(17)
C17 0.0238(18) 0.0200(18) 0.0143(17) 0.0007(13) -0.0010(14) -0.0013(14)
C18 0.0210(18) 0.0195(17) 0.0186(18) -0.0016(14) -0.0005(14) -0.0003(14)
C21 0.0190(17) 0.0232(18) 0.0162(17) -0.0004(14) 0.0026(14) -0.0018(14)
C22 0.0209(18) 0.0198(17) 0.0172(17) 0.0021(14) 0.0013(14) 0.0005(14)
C23 0.0253(19) 0.0239(18) 0.0148(17) 0.0023(14) -0.0008(14) -0.0024(15)
C24 0.0210(17) 0.0218(18) 0.0162(17) 0.0010(14) 0.0002(14) 0.0001(14)
C25 0.0196(17) 0.0133(15) 0.0155(16) -0.0030(13) -0.0008(13) -0.0007(13)
C26 0.0232(18) 0.0086(15) 0.0161(16) -0.0006(12) 0.0028(13) 0.0010(13)
C27 0.0210(18) 0.031(2) 0.0149(17) 0.0005(15) 0.0002(14) 0.0015(15)
C28 0.0236(18) 0.0222(18) 0.0166(17) -0.0004(14) -0.0036(14) -0.0027(14)
C29 0.0198(18) 0.033(2) 0.024(2) 0.0037(16) -0.0023(15) 0.0033(16)
C30 0.0232(19) 0.031(2) 0.0196(19) 0.0053(15) -0.0020(15) 0.0013(16)
C31 0.0207(17) 0.0146(16) 0.0148(17) 0.0009(13) 0.0002(13) -0.0006(13)
C32 0.0212(17) 0.0114(15) 0.0165(17) 0.0005(13) 0.0001(14) 0.0005(13)
C33 0.0230(19) 0.030(2) 0.0188(18) 0.0049(15) -0.0064(15) -0.0050(16)
C34 0.0201(18) 0.028(2) 0.0196(18) 0.0039(15) 0.0001(14) -0.0012(15)
C35 0.0231(18) 0.0175(17) 0.0178(17) 0.0015(14) 0.0024(14) 0.0014(14)
C36 0.0212(18) 0.0171(17) 0.0198(18) 0.0018(14) -0.0016(14) 0.0022(14)
C37 0.0233(18) 0.0141(16) 0.0118(16) -0.0014(12) 0.0011(13) -0.0016(13)
C38 0.0240(18) 0.0116(15) 0.0123(16) 0.0000(12) -0.0003(13) -0.0001(13)
N1 0.0234(16) 0.0204(15) 0.0182(15) 0.0006(12) 0.0022(12) -0.0005(12)
N2 0.0216(15) 0.0161(14) 0.0199(16) -0.0012(12) -0.0012(12) -0.0010(12)
N3 0.0228(15) 0.0202(15) 0.0142(14) -0.0006(12) -0.0015(12) 0.0012(12)
N4 0.0222(15) 0.0184(15) 0.0219(16) -0.0009(12) 0.0041(12) -0.0009(12)
N5 0.0252(16) 0.0174(15) 0.0172(15) -0.0006(12) 0.0018(12) -0.0009(12)
N6 0.0241(16) 0.0190(15) 0.0175(15) -0.0010(12) -0.0008(12) -0.0016(12)
N21 0.0195(15) 0.0162(14) 0.0164(15) -0.0008(11) -0.0017(12) 0.0006(11)
N22 0.0191(15) 0.0204(15) 0.0191(15) 0.0008(12) 0.0036(12) -0.0005(12)
N23 0.0234(16) 0.0154(14) 0.0164(15) 0.0013(11) -0.0036(12) -0.0039(12)
N24 0.0189(14) 0.0154(14) 0.0161(14) -0.0013(11) 0.0012(12) 0.0018(11)
N25 0.0189(14) 0.0154(14) 0.0155(14) 0.0003(11) -0.0007(11) 0.0009(11)
N26 0.0200(14) 0.0157(14) 0.0146(14) 0.0013(11) 0.0000(11) -0.0011(11)
C101 0.036(2) 0.0117(16) 0.032(2) -0.0041(15) -0.0016(17) 0.0003(15)
C102 0.037(2) 0.0155(18) 0.037(2) -0.0053(16) -0.0067(18) 0.0022(16)
C103 0.033(2) 0.0200(19) 0.036(2) -0.0040(17) 0.0032(18) -0.0040(16)
C104 0.044(3) 0.0201(19) 0.031(2) 0.0002(17) 0.0070(19) -0.0015(17)
C105 0.042(2) 0.022(2) 0.028(2) -0.0011(16) -0.0009(18) 0.0019(17)
C106 0.034(2) 0.0132(17) 0.0246(19) 0.0002(14) -0.0001(16) 0.0001(15)
C107 0.038(2) 0.0109(16) 0.026(2) -0.0032(14) -0.0009(17) 0.0001(15)
C108 0.042(2) 0.022(2) 0.034(2) -0.0003(17) -0.0089(19) -0.0020(18)
C109 0.046(3) 0.024(2) 0.045(3) 0.0024(19) -0.013(2) 0.0032(19)
C110 0.031(2) 0.024(2) 0.061(3) -0.001(2) -0.010(2) -0.0013(18)
C111 0.037(2) 0.0191(19) 0.042(3) -0.0030(18) 0.0009(19) -0.0003(17)
C112 0.035(2) 0.0134(17) 0.030(2) -0.0031(15) 0.0011(17) 0.0007(15)
C113 0.043(2) 0.0102(16) 0.027(2) -0.0018(14) 0.0008(17) 0.0015(15)
C114 0.048(3) 0.023(2) 0.032(2) -0.0045(17) 0.008(2) 0.0012(19)
C115 0.064(3) 0.023(2) 0.023(2) -0.0027(16) 0.010(2) -0.004(2)
C116 0.059(3) 0.0190(19) 0.025(2) -0.0027(16) -0.006(2) -0.0009(19)
C117 0.045(3) 0.0169(19) 0.031(2) -0.0032(16) -0.0072(19) -0.0007(17)
C118 0.043(2) 0.0126(17) 0.025(2) -0.0040(15) -0.0010(17) 0.0022(16)
O101 0.0406(19) 0.0407(18) 0.0351(17) 0.0005(14) -0.0078(14) 0.0015(15)
C201 0.037(5) 0.052(7) 0.047(7) 0.006(5) 0.008(4) -0.004(5)
C202 0.073(7) 0.075(9) 0.043(6) 0.015(6) -0.005(5) -0.006(6)
C203 0.099(10) 0.067(8) 0.085(9) 0.010(7) -0.006(7) -0.001(7)
C204 0.062(9) 0.084(12) 0.084(13) 0.025(9) 0.006(7) 0.004(8)
C205 0.039(6) 0.089(12) 0.053(11) 0.020(10) -0.003(6) -0.008(9)
C206 0.016(4) 0.108(14) 0.047(9) 0.000(7) 0.003(5) 0.003(7)
N201 0.030(4) 0.070(5) 0.095(7) 0.012(5) 0.001(4) 0.000(4)
O201 0.097(10) 0.105(11) 0.067(9) 0.042(7) 0.018(6) 0.038(7)
O202 0.078(5) 0.071(5) 0.187(9) 0.000(6) -0.058(6) -0.003(4)
C211 0.026(9) 0.043(11) 0.039(12) -0.022(9) 0.011(8) -0.023(8)
C212 0.024(8) 0.041(11) 0.048(12) -0.010(10) -0.002(8) -0.010(8)
C213 0.032(12) 0.059(18) 0.055(15) 0.002(14) 0.003(11) -0.011(12)
C214 0.013(10) 0.10(2) 0.025(10) -0.001(17) -0.006(7) -0.020(15)
C215 0.010(8) 0.089(19) 0.036(13) -0.013(12) 0.005(8) -0.005(12)
C216 0.017(7) 0.043(11) 0.050(11) -0.017(9) 0.002(7) -0.021(8)
N211 0.027(6) 0.038(8) 0.038(7) 0.001(6) 0.009(5) -0.008(5)
O211 0.038(6) 0.045(7) 0.037(6) -0.014(5) 0.017(5) -0.009(5)
O212 0.063(14) 0.035(8) 0.066(17) 0.009(10) 0.035(13) 0.008(8)
C221 0.074(4) 0.070(4) 0.022(2) 0.006(2) 0.013(2) 0.007(3)
C222 0.074(4) 0.081(5) 0.027(3) 0.011(3) -0.006(3) -0.028(4)
C223 0.126(6) 0.049(4) 0.031(3) 0.009(2) -0.021(3) -0.025(4)
C224 0.107(6) 0.088(5) 0.024(3) -0.001(3) -0.020(3) 0.042(5)
C225 0.054(3) 0.108(5) 0.018(2) 0.001(3) -0.007(2) -0.016(4)
C226 0.089(5) 0.051(3) 0.021(2) 0.002(2) 0.009(3) -0.019(3)
N221 0.110(6) 0.116(6) 0.044(3) 0.009(4) 0.025(3) 0.019(5)
O221 0.102(5) 0.275(10) 0.084(4) 0.050(5) 0.056(4) 0.064(6)
O222 0.238(9) 0.095(5) 0.104(5) -0.008(4) 0.011(5) 0.053(6)
C231 0.036(3) 0.049(3) 0.041(3) -0.005(2) -0.007(2) 0.006(2)
C232 0.054(3) 0.041(3) 0.054(3) 0.001(2) -0.018(3) 0.006(2)
C233 0.061(4) 0.053(3) 0.048(3) 0.004(3) -0.022(3) 0.002(3)
C234 0.050(3) 0.057(3) 0.054(3) -0.012(3) -0.013(3) 0.003(3)
C235 0.063(4) 0.053(3) 0.063(4) 0.001(3) 0.005(3) -0.016(3)
C236 0.055(3) 0.054(3) 0.043(3) 0.005(2) 0.004(2) -0.009(3)
N231 0.051(3) 0.050(3) 0.046(3) -0.003(2) -0.010(2) 0.012(2)
O231 0.087(3) 0.046(2) 0.062(3) -0.0059(19) -0.026(2) 0.000(2)
O232 0.064(3) 0.078(3) 0.035(2) -0.0002(19) -0.0080(18) 0.020(2)
C241 0.031(2) 0.054(3) 0.027(2) 0.006(2) -0.0020(18) 0.002(2)
C242 0.042(3) 0.057(3) 0.035(3) -0.006(2) -0.006(2) -0.005(2)
C243 0.054(3) 0.040(3) 0.044(3) 0.003(2) -0.006(2) -0.006(2)
C244 0.053(3) 0.048(3) 0.032(3) 0.008(2) 0.003(2) -0.008(2)
C245 0.070(4) 0.047(3) 0.038(3) 0.003(2) 0.011(3) 0.001(3)
C246 0.063(3) 0.044(3) 0.036(3) 0.005(2) 0.006(2) 0.005(2)
N241 0.036(2) 0.074(3) 0.037(2) 0.011(2) -0.0022(18) 0.008(2)
O241 0.063(3) 0.113(4) 0.0268(19) -0.003(2) -0.0103(18) 0.014(2)
O242 0.078(3) 0.067(3) 0.061(3) 0.027(2) 0.003(2) 0.006(2)
C301 0.054(4) 0.108(6) 0.078(5) -0.042(4) -0.007(3) -0.002(4)
O301 0.039(2) 0.085(3) 0.047(2) -0.010(2) -0.0030(17) -0.0035(19)

loop_
_atom_type_symbol
_atom_type_description
_atom_type_scat_dispersion_real
_atom_type_scat_dispersion_imag
_atom_type_scat_source
C C 0.0033 0.0016 'International Tables Vol C Tables 4.2.6.8 and 6.1.1.4'
H H 0.0000 0.0000 'International Tables Vol C Tables 4.2.6.8 and 6.1.1.4'
N N 0.0061 0.0033 'International Tables Vol C Tables 4.2.6.8 and 6.1.1.4'
O O 0.0106 0.0060 'International Tables Vol C Tables 4.2.6.8 and 6.1.1.4'
Zn Zn 0.2839 1.4301 'International Tables Vol C Tables 4.2.6.8 and 6.1.1.4'
I I -0.4742 1.8119 'International Tables Vol C Tables 4.2.6.8 and 6.1.1.4'

loop_
_geom_angle_atom_site_label_1
_geom_angle_atom_site_label_2
_geom_angle_atom_site_label_3
_geom_angle
_geom_angle_site_symmetry_1
_geom_angle_site_symmetry_3
N3 Zn1 N21 99.83(12) . .
N3 Zn1 I1 109.34(9) . .
N21 Zn1 I1 104.07(8) . .
N3 Zn1 I2 108.56(8) . .
N21 Zn1 I2 106.53(8) . .
I1 Zn1 I2 125.390(19) . .
N2 Zn2 N22 100.75(12) 4_565 .
N2 Zn2 I4 109.08(9) 4_565 .
N22 Zn2 I4 104.27(9) . .
N2 Zn2 I3 108.02(8) 4_565 .
N22 Zn2 I3 110.48(9) . .
I4 Zn2 I3 122.14(2) . .
N1 Zn3 N23 104.76(12) 2_575 .
N1 Zn3 I6 110.17(9) 2_575 .
N23 Zn3 I6 108.00(8) . .
N1 Zn3 I5 105.18(9) 2_575 .
N23 Zn3 I5 106.03(8) . .
I6 Zn3 I5 121.466(19) . .
N1 C1 C2 122.5(3) . .
C1 C2 C5 119.5(3) . .
N1 C3 C4 122.6(3) . .
C3 C4 C5 119.2(3) . .
C2 C5 C4 118.2(3) . .
C2 C5 C6 120.9(3) . .
C4 C5 C6 120.9(3) . .
N4 C6 N6 125.2(3) . .
N4 C6 C5 117.3(3) . .
N6 C6 C5 117.4(3) . .
N2 C7 C8 122.1(3) . .
C7 C8 C11 119.4(3) . .
N2 C9 C10 122.3(3) . .
C9 C10 C11 119.3(3) . .
C10 C11 C8 118.2(3) . .
C10 C11 C12 121.3(3) . .
C8 C11 C12 120.5(3) . .
N4 C12 N5 125.6(3) . .
N4 C12 C11 117.0(3) . .
N5 C12 C11 117.3(3) . .
N3 C13 C14 122.9(3) . .
C13 C14 C17 118.8(3) . .
N3 C15 C16 122.9(3) . .
C17 C16 C15 118.5(3) . .
C16 C17 C14 118.8(3) . .
C16 C17 C18 120.6(3) . .
C14 C17 C18 120.5(3) . .
N6 C18 N5 125.7(3) . .
N6 C18 C17 116.5(3) . .
N5 C18 C17 117.7(3) . .
N21 C21 C22 122.4(3) . .
C21 C22 C25 119.7(3) . .
N21 C23 C24 122.7(3) . .
C23 C24 C25 119.3(3) . .
C24 C25 C22 117.7(3) . .
C24 C25 C26 121.6(3) . .
C22 C25 C26 120.7(3) . .
N24 C26 N26 125.3(3) . .
N24 C26 C25 117.8(3) . .
N26 C26 C25 116.9(3) . .
N22 C27 C28 122.7(3) . .
C27 C28 C31 118.9(3) . .
N22 C29 C30 122.9(4) . .
C29 C30 C31 119.1(4) . .
C28 C31 C30 118.1(3) . .
C28 C31 C32 121.0(3) . .
C30 C31 C32 120.9(3) . .
N24 C32 N25 125.3(3) . .
N24 C32 C31 117.4(3) . .
N25 C32 C31 117.3(3) . .
N23 C33 C34 122.6(3) . .
C33 C34 C37 118.6(3) . .
N23 C35 C36 122.6(3) . .
C35 C36 C37 119.3(3) . .
C36 C37 C34 118.6(3) . .
C36 C37 C38 120.7(3) . .
C34 C37 C38 120.6(3) . .
N25 C38 N26 125.5(3) . .
N25 C38 C37 117.8(3) . .
N26 C38 C37 116.6(3) . .
C3 N1 C1 118.0(3) . .
C3 N1 Zn3 121.6(2) . 2_574
C1 N1 Zn3 120.3(2) . 2_574
C9 N2 C7 118.6(3) . .
C9 N2 Zn2 122.2(2) . 4_465
C7 N2 Zn2 119.1(2) . 4_465
C15 N3 C13 118.0(3) . .
C15 N3 Zn1 120.3(2) . .
C13 N3 Zn1 121.3(2) . .
C12 N4 C6 114.7(3) . .
C18 N5 C12 114.2(3) . .
C18 N6 C6 114.5(3) . .
C21 N21 C23 118.1(3) . .
C21 N21 Zn1 120.6(2) . .
C23 N21 Zn1 121.3(2) . .
C29 N22 C27 118.2(3) . .
C29 N22 Zn2 121.5(2) . .
C27 N22 Zn2 120.1(2) . .
C35 N23 C33 118.2(3) . .
C35 N23 Zn3 121.6(2) . .
C33 N23 Zn3 119.1(2) . .
C32 N24 C26 114.8(3) . .
C38 N25 C32 114.3(3) . .
C26 N26 C38 114.6(3) . .
C106 C101 C102 116.6(4) . .
C106 C101 C118 119.8(4) . .
C102 C101 C118 123.6(4) . .
C103 C102 O101 118.6(4) . .
C103 C102 C101 121.6(4) . .
O101 C102 C101 119.8(4) . .
C102 C103 C104 121.0(4) . .
C105 C104 C103 119.5(4) . .
C104 C105 C106 121.4(4) . .
C105 C106 C101 119.9(4) . .
C105 C106 C107 120.3(4) . .
C101 C106 C107 119.8(3) . .
C112 C107 C108 118.4(4) . .
C112 C107 C106 120.7(4) . .
C108 C107 C106 120.9(4) . .
C109 C108 C107 121.4(4) . .
C108 C109 C110 120.0(4) . .
C111 C110 C109 119.9(4) . .
C110 C111 C112 121.7(4) . .
C107 C112 C111 118.6(4) . .
C107 C112 C113 119.2(4) . .
C111 C112 C113 122.2(4) . .
C118 C113 C114 119.1(4) . .
C118 C113 C112 121.3(4) . .
C114 C113 C112 119.5(4) . .
C115 C114 C113 121.4(4) . .
C114 C115 C116 119.0(4) . .
C117 C116 C115 120.9(4) . .
C116 C117 C118 122.0(4) . .
C117 C118 C113 117.5(4) . .
C117 C118 C101 123.6(4) . .
C113 C118 C101 118.8(4) . .
C202 C201 C206 123.2(11) . .
C202 C201 N201 119.2(12) . .
C206 C201 N201 117.5(14) . .
C201 C202 C203 116.0(11) . .
C204 C203 C202 121.6(14) . .
C205 C204 C203 121.9(16) . .
C204 C205 C206 119.1(18) . .
C205 C206 C201 118.1(14) . .
O202 N201 O201 125.2(13) . .
O202 N201 C201 117.8(11) . .
O201 N201 C201 116.9(12) . .
C212 C211 C216 121(3) . .
C212 C211 N211 121(2) . .
C216 C211 N211 118(2) . .
C211 C212 C213 118(2) . .
C214 C213 C212 116(3) . .
C215 C214 C213 122(3) . .
C214 C215 C216 121(3) . .
C215 C216 C211 121(3) . .
O211 N211 O212 126.0(18) . .
O211 N211 C211 117.3(15) . .
O212 N211 C211 116.7(18) . .
C222 C221 C226 123.0(6) . .
C222 C221 N221 119.5(6) . .
C226 C221 N221 117.5(6) . .
C221 C222 C223 118.7(6) . .
C222 C223 C224 120.1(6) . .
C225 C224 C223 119.7(6) . .
C226 C225 C224 119.4(6) . .
C225 C226 C221 119.1(6) . .
O221 N221 O222 129.3(9) . .
O221 N221 C221 115.6(8) . .
O222 N221 C221 115.1(8) . .
C236 C231 C232 123.4(5) . .
C236 C231 N231 117.9(5) . .
C232 C231 N231 118.6(5) . .
C233 C232 C231 117.7(5) . .
C232 C233 C234 121.0(5) . .
C233 C234 C235 120.4(5) . .
C234 C235 C236 120.2(5) . .
C231 C236 C235 117.3(5) . .
O232 N231 O231 124.5(5) . .
O232 N231 C231 118.2(5) . .
O231 N231 C231 117.2(4) . .
C242 C241 C246 122.6(4) . .
C242 C241 N241 118.4(4) . .
C246 C241 N241 119.0(5) . .
C241 C242 C243 118.3(5) . .
C244 C243 C242 120.4(5) . .
C245 C244 C243 120.3(5) . .
C244 C245 C246 120.7(5) . .
C241 C246 C245 117.8(5) . .
O242 N241 O241 124.5(5) . .
O242 N241 C241 118.2(5) . .
O241 N241 C241 117.3(5) . .

loop_
_geom_bond_atom_site_label_1
_geom_bond_atom_site_label_2
_geom_bond_distance
_geom_bond_site_symmetry_2
Zn1 N3 2.068(3) .
Zn1 N21 2.074(3) .
Zn1 I1 2.5436(5) .
Zn1 I2 2.5476(6) .
Zn2 N2 2.064(3) 4_565
Zn2 N22 2.069(3) .
Zn2 I4 2.5374(6) .
Zn2 I3 2.5519(6) .
Zn3 N1 2.046(3) 2_575
Zn3 N23 2.055(3) .
Zn3 I6 2.5491(6) .
Zn3 I5 2.5576(6) .
C1 N1 1.345(5) .
C1 C2 1.374(5) .
C2 C5 1.387(5) .
C3 N1 1.345(5) .
C3 C4 1.378(5) .
C4 C5 1.388(5) .
C5 C6 1.478(5) .
C6 N4 1.334(4) .
C6 N6 1.344(4) .
C7 N2 1.340(5) .
C7 C8 1.378(5) .
C8 C11 1.388(5) .
C9 N2 1.335(5) .
C9 C10 1.382(5) .
C10 C11 1.382(5) .
C11 C12 1.478(5) .
C12 N4 1.334(5) .
C12 N5 1.341(4) .
C13 N3 1.344(5) .
C13 C14 1.376(5) .
C14 C17 1.398(5) .
C15 N3 1.342(5) .
C15 C16 1.390(5) .
C16 C17 1.384(5) .
C17 C18 1.491(5) .
C18 N6 1.334(5) .
C18 N5 1.336(4) .
C21 N21 1.342(4) .
C21 C22 1.372(5) .
C22 C25 1.394(5) .
C23 N21 1.346(5) .
C23 C24 1.374(5) .
C24 C25 1.391(5) .
C25 C26 1.474(5) .
C26 N24 1.335(4) .
C26 N26 1.337(4) .
C27 N22 1.340(5) .
C27 C28 1.376(5) .
C28 C31 1.393(5) .
C29 N22 1.338(5) .
C29 C30 1.370(5) .
C30 C31 1.394(5) .
C31 C32 1.477(5) .
C32 N24 1.330(4) .
C32 N25 1.353(4) .
C33 N23 1.345(5) .
C33 C34 1.383(5) .
C34 C37 1.387(5) .
C35 N23 1.335(5) .
C35 C36 1.377(5) .
C36 C37 1.385(5) .
C37 C38 1.482(5) .
C38 N25 1.329(4) .
C38 N26 1.341(4) .
N1 Zn3 2.046(3) 2_574
N2 Zn2 2.064(3) 4_465
C101 C106 1.424(6) .
C101 C102 1.439(6) .
C101 C118 1.472(6) .
C102 C103 1.369(6) .
C102 O101 1.382(5) .
C103 C104 1.383(6) .
C104 C105 1.382(6) .
C105 C106 1.404(6) .
C106 C107 1.463(6) .
C107 C112 1.402(6) .
C107 C108 1.419(6) .
C108 C109 1.372(6) .
C109 C110 1.391(7) .
C110 C111 1.361(6) .
C111 C112 1.419(6) .
C112 C113 1.463(6) .
C113 C118 1.418(6) .
C113 C114 1.423(6) .
C114 C115 1.379(6) .
C115 C116 1.392(7) .
C116 C117 1.367(6) .
C117 C118 1.413(6) .
C201 C202 1.335(15) .
C201 C206 1.42(2) .
C201 N201 1.450(13) .
C202 C203 1.372(16) .
C203 C204 1.36(2) .
C204 C205 1.34(2) .
C205 C206 1.35(2) .
N201 O202 1.220(11) .
N201 O201 1.249(15) .
C211 C212 1.29(3) .
C211 C216 1.39(2) .
C211 N211 1.51(3) .
C212 C213 1.50(5) .
C213 C214 1.38(5) .
C214 C215 1.29(6) .
C215 C216 1.31(5) .
N211 O211 1.200(16) .
N211 O212 1.27(4) .
C221 C222 1.352(8) .
C221 C226 1.359(8) .
C221 N221 1.528(9) .
C222 C223 1.353(9) .
C223 C224 1.392(10) .
C224 C225 1.385(9) .
C225 C226 1.358(9) .
N221 O221 1.182(9) .
N221 O222 1.223(9) .
C231 C236 1.366(7) .
C231 C232 1.388(7) .
C231 N231 1.482(6) .
C232 C233 1.368(7) .
C233 C234 1.371(8) .
C234 C235 1.378(8) .
C235 C236 1.399(8) .
N231 O232 1.228(5) .
N231 O231 1.253(6) .
C241 C242 1.374(7) .
C241 C246 1.384(7) .
C241 N241 1.462(6) .
C242 C243 1.388(7) .
C243 C244 1.377(7) .
C244 C245 1.373(7) .
C245 C246 1.391(7) .
N241 O242 1.228(6) .
N241 O241 1.245(6) .
C301 O301 1.393(7) .
